data_1515560
loop_
_publ_author_name
'Creutz, Sidney E.'
'Krummenacher, Ivo'
'Clough, Christopher R.'
'Cummins, Christopher C.'

_publ_section_title
;
 A trigonal and hindered tertiary phosphine ligand rendered anionic by a
 niobate anchor: Formation of zwitterionic M(i) (M = Cu, Ag, Au, Rh)
 complexes
;
_journal_issue 11
_journal_name_full 'Chemical Science'
_journal_page_first 2166
_journal_paper_doi 10.1039/c1sc00375e
_journal_volume 2
_journal_year 2011
_chemical_formula_sum 'C96 H115 Ag N4 Nb O5.5 P'
_chemical_formula_weight 1644.67
_chemical_name_common (pyr)AgP(C[CPh2]O)3Nb(N[Np]Ar)3
_chemical_name_systematic
;
?
;
_space_group_IT_number 14
_symmetry_space_group_name_Hall '-P 2ybc'
_symmetry_space_group_name_H-M 'P 1 21/c 1'
_atom_sites_solution_hydrogens geom
_atom_sites_solution_primary direct
_atom_sites_solution_secondary difmap
_audit_creation_method SHELXL-97
_cell_angle_alpha 90.00
_cell_angle_beta 116.3960(10)
_cell_angle_gamma 90.00
_cell_formula_units_Z 4
_cell_length_a 27.086(2)
_cell_length_b 14.0697(11)
_cell_length_c 24.790(2)
_cell_measurement_temperature 100(2)
_cell_volume 8462.3(11)
_computing_cell_refinement 'SAINT 7.46A (Bruker-AXS, 2009)'
_computing_data_collection 'APEX2 v2009.9.0 (Bruker-AXS, 2009)'
_computing_data_reduction 'SAINT 7.46A (Bruker-AXS, 2009)'
_computing_structure_refinement 'SHELXL-97 (Sheldrick, 2008)'
_computing_structure_solution 'SHELXS-97 (Sheldrick, 2008)'
_diffrn_ambient_temperature 100(2)
_diffrn_detector_area_resol_mean 8.3
_diffrn_measured_fraction_theta_full 0.982
_diffrn_measured_fraction_theta_max 0.928
_diffrn_measurement_device_type 'Bruker Smart APEX CCD'
_diffrn_measurement_method '\f and \w scans'
_diffrn_radiation_monochromator graphite
_diffrn_radiation_source 'fine-focus sealed tube'
_diffrn_radiation_type MoK\a
_diffrn_radiation_wavelength 0.71073
_diffrn_reflns_av_R_equivalents 0.0543
_diffrn_reflns_av_sigmaI/netI 0.0977
_diffrn_reflns_limit_h_max 37
_diffrn_reflns_limit_h_min -24
_diffrn_reflns_limit_k_max 18
_diffrn_reflns_limit_k_min -18
_diffrn_reflns_limit_l_max 21
_diffrn_reflns_limit_l_min -34
_diffrn_reflns_number 35973
_diffrn_reflns_theta_full 25.00
_diffrn_reflns_theta_max 29.53
_diffrn_reflns_theta_min 1.64
_exptl_absorpt_coefficient_mu 0.441
_exptl_absorpt_correction_T_max 0.8609
_exptl_absorpt_correction_T_min 0.8262
_exptl_absorpt_correction_type multi-scan
_exptl_absorpt_process_details 'SADABS (Sheldrick, 2009)'
_exptl_crystal_colour yellow
_exptl_crystal_density_diffrn 1.291
_exptl_crystal_density_method 'not measured'
_exptl_crystal_description block
_exptl_crystal_F_000 3464
_exptl_crystal_size_max 0.45
_exptl_crystal_size_mid 0.40
_exptl_crystal_size_min 0.35
_refine_diff_density_max 1.438
_refine_diff_density_min -1.094
_refine_diff_density_rms 0.103
_refine_ls_extinction_method none
_refine_ls_goodness_of_fit_ref 0.969
_refine_ls_hydrogen_treatment constr
_refine_ls_matrix_type full
_refine_ls_number_parameters 1077
_refine_ls_number_reflns 21967
_refine_ls_number_restraints 1236
_refine_ls_restrained_S_all 0.972
_refine_ls_R_factor_all 0.0897
_refine_ls_R_factor_gt 0.0523
_refine_ls_shift/su_max 0.005
_refine_ls_shift/su_mean 0.000
_refine_ls_structure_factor_coef Fsqd
_refine_ls_weighting_details 'calc w=1/[\s^2^(Fo^2^)+(0.0565P)^2^+0.0000P] where P=(Fo^2^+2Fc^2^)/3'
_refine_ls_weighting_scheme calc
_refine_ls_wR_factor_gt 0.1208
_refine_ls_wR_factor_ref 0.1391
_reflns_number_gt 13833
_reflns_number_total 21967
_reflns_threshold_expression >2sigma(I)
_cod_data_source_file c1sc00375e.txt
_cod_data_source_block 10096
_cod_original_cell_volume 8462.3(12)
_cod_original_sg_symbol_H-M P21/c
_cod_original_formula_sum 'C96 H115 Ag N4 Nb O5.50 P'
_cod_database_code 1515560

loop_
_symmetry_equiv_pos_as_xyz
'x, y, z'
'-x, y+1/2, -z+1/2'
'-x, -y, -z'
'x, -y-1/2, z-1/2'

loop_
_atom_site_label
_atom_site_type_symbol
_atom_site_fract_x
_atom_site_fract_y
_atom_site_fract_z
_atom_site_U_iso_or_equiv
_atom_site_adp_type
_atom_site_occupancy
_atom_site_symmetry_multiplicity
_atom_site_calc_flag
_atom_site_refinement_flags
_atom_site_disorder_assembly
_atom_site_disorder_group
Nb1 Nb 0.212035(11) 1.083586(19) -0.271892(12) 0.01427(7) Uani 1 1 d U . .
Ag1 Ag 0.401630(10) 0.930466(18) -0.301227(12) 0.02549(8) Uani 1 1 d U . .
P1 P 0.32791(3) 0.99012(6) -0.28440(4) 0.01567(16) Uani 1 1 d U . .
O1 O 0.21743(8) 0.98342(14) -0.33169(9) 0.0162(4) Uani 1 1 d U . .
O2 O 0.27287(8) 1.15025(14) -0.28920(9) 0.0177(5) Uani 1 1 d U . .
O3 O 0.28158(8) 1.00760(14) -0.21058(9) 0.0167(4) Uani 1 1 d U . .
C16 C 0.08686(13) 1.0504(2) -0.23121(15) 0.0215(7) Uani 1 1 d U . .
H16 H 0.0633 1.0630 -0.2724 0.026 Uiso 1 1 calc R . .
N1 N 0.22298(10) 1.17370(17) -0.20330(11) 0.0166(5) Uani 1 1 d U . .
N4 N 0.45674(11) 0.8646(2) -0.33191(14) 0.0272(7) Uani 1 1 d U . .
C900 C 0.26039(12) 0.9298(2) -0.32381(13) 0.0162(6) Uani 1 1 d U . .
C21 C 0.12851(13) 0.9135(2) -0.29756(14) 0.0186(6) Uani 1 1 d U . .
H21A H 0.1403 0.9073 -0.3299 0.022 Uiso 1 1 calc R . .
H21B H 0.0889 0.9303 -0.3174 0.022 Uiso 1 1 calc R . .
N3 N 0.15584(10) 1.16322(17) -0.34000(11) 0.0164(5) Uani 1 1 d U . .
N2 N 0.15867(10) 0.99628(17) -0.25957(11) 0.0171(5) Uani 1 1 d U . .
C220 C 0.14013(13) 1.0156(2) -0.21445(14) 0.0177(6) Uani 1 1 d U . .
C52 C 0.06774(13) 1.0772(2) -0.38618(14) 0.0198(7) Uani 1 1 d U . .
H52 H 0.0855 1.0277 -0.3970 0.024 Uiso 1 1 calc R . .
C801 C 0.37723(12) 0.9689(2) -0.15827(14) 0.0182(6) Uani 1 1 d U . .
C911 C 0.20535(13) 0.7927(2) -0.38800(14) 0.0191(7) Uani 1 1 d U . .
C32 C 0.15451(13) 1.2717(2) -0.18884(15) 0.0244(7) Uani 1 1 d U . .
H32 H 0.1483 1.2208 -0.1674 0.029 Uiso 1 1 calc R . .
C724 C 0.31793(14) 1.4097(2) -0.40683(16) 0.0274(8) Uani 1 1 d U . .
H724 H 0.3195 1.4362 -0.4413 0.033 Uiso 1 1 calc R . .
C36 C 0.20015(13) 1.3350(2) -0.24448(14) 0.0229(7) Uani 1 1 d U . .
H36 H 0.2257 1.3274 -0.2608 0.028 Uiso 1 1 calc R . .
C701 C 0.33380(12) 1.1675(2) -0.33396(13) 0.0177(6) Uani 1 1 d U . .
C51 C 0.09792(12) 1.1564(2) -0.35595(13) 0.0183(6) Uani 1 1 d U . .
C901 C 0.25759(13) 0.8387(2) -0.34525(14) 0.0179(6) Uani 1 1 d U . .
C223 C 0.10301(14) 0.8050(2) -0.22999(16) 0.0264(8) Uani 1 1 d U . .
H22A H 0.0644 0.8235 -0.2534 0.040 Uiso 1 1 calc R . .
H22B H 0.1204 0.8466 -0.1948 0.040 Uiso 1 1 calc R . .
H22C H 0.1049 0.7390 -0.2166 0.040 Uiso 1 1 calc R . .
C53 C 0.01213(14) 1.0687(2) -0.40099(15) 0.0254(7) Uani 1 1 d U . .
C55 C 0.01526(14) 1.2250(3) -0.35769(15) 0.0270(8) Uani 1 1 d U . .
C31 C 0.19166(13) 1.2600(2) -0.21282(14) 0.0202(7) Uani 1 1 d U . .
C721 C 0.32510(12) 1.2715(2) -0.34440(14) 0.0188(6) Uani 1 1 d U . .
C35 C 0.17205(15) 1.4208(2) -0.25266(17) 0.0301(8) Uani 1 1 d U . .
C22 C 0.13335(13) 0.8143(2) -0.26930(15) 0.0205(7) Uani 1 1 d U . .
C821 C 0.37576(13) 0.9462(2) -0.10021(14) 0.0217(7) Uani 1 1 d U . .
C15 C 0.06822(14) 1.0667(2) -0.18810(17) 0.0273(8) Uani 1 1 d U . .
C926 C 0.33548(13) 0.7624(2) -0.25796(15) 0.0207(7) Uani 1 1 d U . .
H926 H 0.3215 0.7903 -0.2326 0.025 Uiso 1 1 calc R . .
C13 C 0.15621(14) 1.0128(2) -0.10998(15) 0.0232(7) Uani 1 1 d U . .
C924 C 0.40247(14) 0.6640(2) -0.26965(17) 0.0292(8) Uani 1 1 d U . .
H924 H 0.4345 0.6253 -0.2527 0.035 Uiso 1 1 calc R . .
C711 C 0.36862(13) 1.1242(2) -0.36004(14) 0.0194(7) Uani 1 1 d U . .
C722 C 0.30420(14) 1.4281(2) -0.31924(17) 0.0291(8) Uani 1 1 d U . .
H722 H 0.2966 1.4678 -0.2928 0.035 Uiso 1 1 calc R . .
C42 C 0.30546(13) 1.2282(2) -0.10364(14) 0.0231(7) Uani 1 1 d U . .
C800 C 0.33050(12) 0.9933(2) -0.20871(14) 0.0170(6) Uani 1 1 d U . .
C62 C 0.15016(13) 1.2254(2) -0.44178(15) 0.0236(7) Uani 1 1 d U . .
C222 C 0.10426(14) 0.7461(2) -0.32276(15) 0.0250(7) Uani 1 1 d U . .
H22D H 0.0654 0.7641 -0.3450 0.038 Uiso 1 1 calc R . .
H22E H 0.1069 0.6809 -0.3078 0.038 Uiso 1 1 calc R . .
H22F H 0.1220 0.7498 -0.3496 0.038 Uiso 1 1 calc R . .
C816 C 0.44894(14) 1.0450(2) -0.18180(15) 0.0256(7) Uani 1 1 d U . .
H816 H 0.4254 1.0985 -0.1970 0.031 Uiso 1 1 calc R . .
C61 C 0.16709(13) 1.2404(2) -0.37393(14) 0.0192(7) Uani 1 1 d U . .
H61A H 0.2072 1.2533 -0.3537 0.023 Uiso 1 1 calc R . .
H61B H 0.1483 1.2985 -0.3699 0.023 Uiso 1 1 calc R . .
C56 C 0.07104(13) 1.2306(2) -0.34234(15) 0.0239(7) Uani 1 1 d U . .
H56 H 0.0912 1.2856 -0.3223 0.029 Uiso 1 1 calc R . .
C916 C 0.20127(14) 0.6931(2) -0.39245(16) 0.0242(7) Uani 1 1 d U . .
H916 H 0.2317 0.6553 -0.3666 0.029 Uiso 1 1 calc R . .
C725 C 0.32802(13) 1.3133(2) -0.39467(15) 0.0229(7) Uani 1 1 d U . .
H725 H 0.3370 1.2750 -0.4206 0.027 Uiso 1 1 calc R . .
C221 C 0.19393(14) 0.7856(2) -0.23399(17) 0.0300(8) Uani 1 1 d U . .
H22G H 0.2124 0.7914 -0.2600 0.045 Uiso 1 1 calc R . .
H22H H 0.1962 0.7196 -0.2204 0.045 Uiso 1 1 calc R . .
H22I H 0.2120 0.8273 -0.1990 0.045 Uiso 1 1 calc R . .
C14 C 0.10345(14) 1.0479(2) -0.12750(16) 0.0274(8) Uani 1 1 d U . .
H14 H 0.0909 1.0594 -0.0978 0.033 Uiso 1 1 calc R . .
C700 C 0.30879(12) 1.1156(2) -0.30669(13) 0.0164(6) Uani 1 1 d U . .
C41 C 0.25896(13) 1.1568(2) -0.13796(14) 0.0209(7) Uani 1 1 d U . .
H41A H 0.2759 1.0933 -0.1339 0.025 Uiso 1 1 calc R . .
H41B H 0.2350 1.1541 -0.1174 0.025 Uiso 1 1 calc R . .
C925 C 0.38248(14) 0.7061(2) -0.23278(16) 0.0254(7) Uani 1 1 d U . .
H925 H 0.4008 0.6965 -0.1905 0.030 Uiso 1 1 calc R . .
C812 C 0.46852(13) 0.8914(2) -0.13577(15) 0.0259(7) Uani 1 1 d U . .
H812 H 0.4586 0.8382 -0.1191 0.031 Uiso 1 1 calc R . .
C12 C 0.17445(13) 0.9967(2) -0.15393(14) 0.0192(6) Uani 1 1 d U . .
H12 H 0.2105 0.9726 -0.1424 0.023 Uiso 1 1 calc R . .
C921 C 0.30832(13) 0.7788(2) -0.32016(14) 0.0188(6) Uani 1 1 d U . .
C915 C 0.15363(15) 0.6492(3) -0.43388(16) 0.0307(8) Uani 1 1 d U . .
H915 H 0.1518 0.5818 -0.4365 0.037 Uiso 1 1 calc R . .
C712 C 0.34484(15) 1.0680(2) -0.41204(15) 0.0266(8) Uani 1 1 d U . .
H712 H 0.3074 1.0492 -0.4273 0.032 Uiso 1 1 calc R . .
C54 C -0.01347(14) 1.1429(3) -0.38594(15) 0.0276(8) Uani 1 1 d U . .
H54 H -0.0513 1.1374 -0.3951 0.033 Uiso 1 1 calc R . .
C726 C 0.31363(13) 1.3314(2) -0.30669(15) 0.0229(7) Uani 1 1 d U . .
H726 H 0.3122 1.3060 -0.2719 0.027 Uiso 1 1 calc R . .
C824 C 0.37439(17) 0.9038(3) 0.00937(17) 0.0410(10) Uani 1 1 d U . .
H824 H 0.3735 0.8909 0.0465 0.049 Uiso 1 1 calc R . .
C912 C 0.15938(14) 0.8454(2) -0.42660(14) 0.0242(7) Uani 1 1 d U . .
H912 H 0.1610 0.9128 -0.4250 0.029 Uiso 1 1 calc R . .
C822 C 0.33016(14) 0.9041(2) -0.09872(15) 0.0275(8) Uani 1 1 d U . .
H822 H 0.2990 0.8893 -0.1355 0.033 Uiso 1 1 calc R . .
C811 C 0.43144(13) 0.9677(2) -0.15904(14) 0.0203(7) Uani 1 1 d U . .
C423 C 0.28560(15) 1.3233(2) -0.08977(16) 0.0312(8) Uani 1 1 d U . .
H42A H 0.2636 1.3113 -0.0680 0.047 Uiso 1 1 calc R . .
H42B H 0.2630 1.3565 -0.1276 0.047 Uiso 1 1 calc R . .
H42C H 0.3175 1.3626 -0.0649 0.047 Uiso 1 1 calc R . .
C825 C 0.42068(17) 0.9431(3) 0.00898(17) 0.0375(9) Uani 1 1 d U . .
H825 H 0.4522 0.9556 0.0459 0.045 Uiso 1 1 calc R . .
C815 C 0.49959(14) 1.0453(3) -0.18269(16) 0.0320(8) Uani 1 1 d U . .
H815 H 0.5101 1.0983 -0.1991 0.038 Uiso 1 1 calc R . .
C826 C 0.42139(15) 0.9644(3) -0.04493(15) 0.0292(8) Uani 1 1 d U . .
H826 H 0.4535 0.9921 -0.0446 0.035 Uiso 1 1 calc R . .
C913 C 0.11161(15) 0.8012(3) -0.46706(16) 0.0300(8) Uani 1 1 d U . .
H913 H 0.0806 0.8385 -0.4920 0.036 Uiso 1 1 calc R . .
C922 C 0.32906(13) 0.7354(2) -0.35654(15) 0.0239(7) Uani 1 1 d U . .
H922 H 0.3112 0.7449 -0.3989 0.029 Uiso 1 1 calc R . .
C623 C 0.17514(17) 1.1349(3) -0.45121(16) 0.0374(9) Uani 1 1 d U . .
H62A H 0.1601 1.0805 -0.4388 0.056 Uiso 1 1 calc R . .
H62B H 0.2152 1.1369 -0.4271 0.056 Uiso 1 1 calc R . .
H62C H 0.1664 1.1286 -0.4939 0.056 Uiso 1 1 calc R . .
C422 C 0.33925(15) 1.2450(3) -0.13821(17) 0.0369(9) Uani 1 1 d U . .
H42D H 0.3160 1.2750 -0.1770 0.055 Uiso 1 1 calc R . .
H42E H 0.3530 1.1840 -0.1452 0.055 Uiso 1 1 calc R . .
H42F H 0.3705 1.2866 -0.1147 0.055 Uiso 1 1 calc R . .
C33 C 0.12610(14) 1.3574(3) -0.19584(16) 0.0300(8) Uani 1 1 d U . .
C34 C 0.13554(15) 1.4305(3) -0.22762(18) 0.0337(9) Uani 1 1 d U . .
H34 H 0.1165 1.4889 -0.2324 0.040 Uiso 1 1 calc R . .
C531 C -0.01948(15) 0.9805(3) -0.43225(17) 0.0331(9) Uani 1 1 d U . .
H53A H -0.0579 0.9867 -0.4393 0.050 Uiso 1 1 calc R . .
H53B H -0.0029 0.9248 -0.4068 0.050 Uiso 1 1 calc R . .
H53C H -0.0181 0.9727 -0.4709 0.050 Uiso 1 1 calc R . .
C131 C 0.19471(15) 0.9913(3) -0.04454(15) 0.0320(8) Uani 1 1 d U . .
H13A H 0.2301 0.9684 -0.0414 0.048 Uiso 1 1 calc R . .
H13B H 0.1782 0.9423 -0.0295 0.048 Uiso 1 1 calc R . .
H13C H 0.2007 1.0492 -0.0205 0.048 Uiso 1 1 calc R . .
C723 C 0.30575(14) 1.4669(2) -0.36950(18) 0.0309(8) Uani 1 1 d U . .
H723 H 0.2985 1.5326 -0.3782 0.037 Uiso 1 1 calc R . .
C622 C 0.08746(14) 1.2256(3) -0.48100(15) 0.0314(8) Uani 1 1 d U . .
H62D H 0.0711 1.1713 -0.4701 0.047 Uiso 1 1 calc R . .
H62E H 0.0795 1.2207 -0.5235 0.047 Uiso 1 1 calc R . .
H62F H 0.0718 1.2847 -0.4744 0.047 Uiso 1 1 calc R . .
C716 C 0.42392(14) 1.1499(2) -0.33938(17) 0.0282(8) Uani 1 1 d U . .
H716 H 0.4411 1.1879 -0.3042 0.034 Uiso 1 1 calc R . .
C814 C 0.53501(14) 0.9694(3) -0.15997(17) 0.0338(9) Uani 1 1 d U . .
H814 H 0.5699 0.9700 -0.1603 0.041 Uiso 1 1 calc R . .
C5 C 0.43502(15) 0.8293(3) -0.38796(19) 0.0342(9) Uani 1 1 d U . .
H5 H 0.3964 0.8352 -0.4119 0.041 Uiso 1 1 calc R . .
C3 C 0.52085(17) 0.7761(3) -0.3785(2) 0.0477(11) Uani 1 1 d U . .
H3 H 0.5428 0.7455 -0.3944 0.057 Uiso 1 1 calc R . .
C621 C 0.17276(15) 1.3116(3) -0.46114(17) 0.0346(9) Uani 1 1 d U . .
H62G H 0.1560 1.3697 -0.4549 0.052 Uiso 1 1 calc R . .
H62H H 0.1640 1.3057 -0.5039 0.052 Uiso 1 1 calc R . .
H62I H 0.2128 1.3147 -0.4371 0.052 Uiso 1 1 calc R . .
C551 C -0.01376(15) 1.3064(3) -0.34393(18) 0.0421(10) Uani 1 1 d U . .
H55A H 0.0126 1.3579 -0.3245 0.063 Uiso 1 1 calc R . .
H55B H -0.0290 1.2843 -0.3169 0.063 Uiso 1 1 calc R . .
H55C H -0.0437 1.3297 -0.3815 0.063 Uiso 1 1 calc R . .
C923 C 0.37574(14) 0.6784(2) -0.33081(17) 0.0292(8) Uani 1 1 d U . .
H923 H 0.3894 0.6489 -0.3559 0.035 Uiso 1 1 calc R . .
C914 C 0.10869(15) 0.7031(3) -0.47146(16) 0.0326(9) Uani 1 1 d U . .
H914 H 0.0761 0.6730 -0.5000 0.039 Uiso 1 1 calc R . .
C715 C 0.45417(16) 1.1212(3) -0.36915(18) 0.0363(9) Uani 1 1 d U . .
H715 H 0.4917 1.1398 -0.3544 0.044 Uiso 1 1 calc R . .
C823 C 0.32908(16) 0.8832(3) -0.04446(17) 0.0377(9) Uani 1 1 d U . .
H823 H 0.2973 0.8548 -0.0443 0.045 Uiso 1 1 calc R . .
C713 C 0.37588(17) 1.0394(3) -0.44171(17) 0.0348(9) Uani 1 1 d U . .
H713 H 0.3592 1.0014 -0.4770 0.042 Uiso 1 1 calc R . .
C813 C 0.51925(14) 0.8923(3) -0.13673(17) 0.0322(9) Uani 1 1 d U . .
H813 H 0.5434 0.8396 -0.1213 0.039 Uiso 1 1 calc R . .
C4 C 0.46543(16) 0.7851(3) -0.4129(2) 0.0389(10) Uani 1 1 d U . .
H4 H 0.4482 0.7616 -0.4530 0.047 Uiso 1 1 calc R . .
C714 C 0.42972(17) 1.0654(3) -0.42054(18) 0.0402(10) Uani 1 1 d U . .
H714 H 0.4505 1.0454 -0.4409 0.048 Uiso 1 1 calc R . .
C151 C 0.01080(15) 1.1047(3) -0.20671(19) 0.0420(10) Uani 1 1 d U . .
H15A H 0.0045 1.1124 -0.1710 0.063 Uiso 1 1 calc R . .
H15B H -0.0162 1.0600 -0.2347 0.063 Uiso 1 1 calc R . .
H15C H 0.0069 1.1664 -0.2266 0.063 Uiso 1 1 calc R . .
C421 C 0.34188(17) 1.1803(3) -0.04294(16) 0.0404(10) Uani 1 1 d U . .
H42G H 0.3202 1.1694 -0.0208 0.061 Uiso 1 1 calc R . .
H42H H 0.3732 1.2217 -0.0193 0.061 Uiso 1 1 calc R . .
H42I H 0.3555 1.1194 -0.0502 0.061 Uiso 1 1 calc R . .
C331 C 0.08620(17) 1.3688(3) -0.1693(2) 0.0447(11) Uani 1 1 d U . .
H33A H 0.0856 1.3104 -0.1480 0.067 Uiso 1 1 calc R . .
H33B H 0.0493 1.3813 -0.2015 0.067 Uiso 1 1 calc R . .
H33C H 0.0978 1.4221 -0.1409 0.067 Uiso 1 1 calc R . .
C351 C 0.18251(18) 1.5009(3) -0.2870(2) 0.0453(11) Uani 1 1 d U . .
H35A H 0.1592 1.5553 -0.2890 0.068 Uiso 1 1 calc R . .
H35B H 0.1738 1.4795 -0.3279 0.068 Uiso 1 1 calc R . .
H35C H 0.2214 1.5197 -0.2663 0.068 Uiso 1 1 calc R . .
C1 C 0.51109(15) 0.8556(3) -0.29952(18) 0.0354(9) Uani 1 1 d U . .
H1 H 0.5275 0.8809 -0.2598 0.042 Uiso 1 1 calc R . .
C2 C 0.54488(17) 0.8117(3) -0.3205(2) 0.0494(12) Uani 1 1 d U . .
H2 H 0.5834 0.8062 -0.2958 0.059 Uiso 1 1 calc R . .
O1S1 O 0.4269(3) 0.6089(4) -0.0870(3) 0.090(2) Uani 0.728(10) 1 d PDU A 1
C1S1 C 0.3822(5) 0.6522(7) -0.0804(4) 0.107(3) Uani 0.728(10) 1 d PDU A 1
H1S1 H 0.3840 0.7219 -0.0844 0.128 Uiso 0.728(10) 1 calc PR A 1
H1S2 H 0.3858 0.6385 -0.0396 0.128 Uiso 0.728(10) 1 calc PR A 1
C1S2 C 0.3267(5) 0.6158(10) -0.1274(6) 0.139(5) Uani 0.728(10) 1 d PDU A 1
H1S3 H 0.3029 0.5962 -0.1085 0.167 Uiso 0.728(10) 1 calc PR A 1
H1S4 H 0.3073 0.6648 -0.1583 0.167 Uiso 0.728(10) 1 calc PR A 1
C1S3 C 0.3411(5) 0.5395(9) -0.1517(5) 0.113(4) Uani 0.728(10) 1 d PDU A 1
H1S5 H 0.3376 0.5544 -0.1923 0.135 Uiso 0.728(10) 1 calc PR A 1
H1S6 H 0.3182 0.4832 -0.1543 0.135 Uiso 0.728(10) 1 calc PR A 1
C1S4 C 0.4046(5) 0.5226(8) -0.1041(7) 0.121(4) Uani 0.728(10) 1 d PDU A 1
H1S7 H 0.4069 0.4860 -0.0690 0.145 Uiso 0.728(10) 1 calc PR A 1
H1S8 H 0.4242 0.4870 -0.1232 0.145 Uiso 0.728(10) 1 calc PR A 1
O1SA O 0.3716(12) 0.5123(15) -0.1421(10) 0.126(8) Uani 0.272(10) 1 d PDU A 2
C1SA C 0.3473(11) 0.579(2) -0.1189(12) 0.104(6) Uani 0.272(10) 1 d PDU A 2
H1S9 H 0.3163 0.5491 -0.1145 0.125 Uiso 0.272(10) 1 calc PR A 2
H1SX H 0.3324 0.6329 -0.1474 0.125 Uiso 0.272(10) 1 calc PR A 2
C1SB C 0.3898(13) 0.6173(15) -0.0570(11) 0.135(9) Uani 0.272(10) 1 d PDU A 2
H1SY H 0.3913 0.6875 -0.0582 0.161 Uiso 0.272(10) 1 calc PR A 2
H1SZ H 0.3784 0.5991 -0.0255 0.161 Uiso 0.272(10) 1 calc PR A 2
C1SC C 0.4421(10) 0.5792(18) -0.0429(13) 0.108(7) Uani 0.272(10) 1 d PDU A 2
H1SA H 0.4607 0.5546 -0.0012 0.129 Uiso 0.272(10) 1 calc PR A 2
H1SB H 0.4663 0.6251 -0.0499 0.129 Uiso 0.272(10) 1 calc PR A 2
C1SD C 0.4214(13) 0.498(2) -0.0910(15) 0.143(11) Uani 0.272(10) 1 d PDU A 2
H1SC H 0.4503 0.4860 -0.1045 0.171 Uiso 0.272(10) 1 calc PR A 2
H1SD H 0.4180 0.4389 -0.0710 0.171 Uiso 0.272(10) 1 calc PR A 2
O2S1 O 0.2620(2) 0.9277(4) -0.5387(3) 0.060(2) Uani 0.560(9) 1 d PDU B 1
C2S1 C 0.2132(3) 0.9589(7) -0.5855(5) 0.060(3) Uani 0.560(9) 1 d PDU B 1
H2S1 H 0.2139 0.9493 -0.6247 0.072 Uiso 0.560(9) 1 calc PR B 1
H2S2 H 0.2074 1.0273 -0.5808 0.072 Uiso 0.560(9) 1 calc PR B 1
C2S2 C 0.1687(4) 0.9006(8) -0.5819(5) 0.047(3) Uani 0.560(9) 1 d PDU B 1
H2S3 H 0.1372 0.8914 -0.6220 0.057 Uiso 0.560(9) 1 calc PR B 1
H2S4 H 0.1554 0.9291 -0.5542 0.057 Uiso 0.560(9) 1 calc PR B 1
C2S3 C 0.2003(5) 0.8067(7) -0.5565(6) 0.062(3) Uani 0.560(9) 1 d PDU B 1
H2S5 H 0.1832 0.7684 -0.5359 0.074 Uiso 0.560(9) 1 calc PR B 1
H2S6 H 0.2032 0.7680 -0.5884 0.074 Uiso 0.560(9) 1 calc PR B 1
C2S4 C 0.2552(5) 0.8459(8) -0.5130(6) 0.060(4) Uani 0.560(9) 1 d PDU B 1
H2S7 H 0.2555 0.8595 -0.4737 0.072 Uiso 0.560(9) 1 calc PR B 1
H2S8 H 0.2850 0.8001 -0.5068 0.072 Uiso 0.560(9) 1 calc PR B 1
O2SA O 0.2452(4) 0.7930(8) -0.5232(5) 0.076(3) Uani 0.440(9) 1 d PDU B 2
C2SA C 0.2531(8) 0.8874(12) -0.5077(8) 0.075(5) Uani 0.440(9) 1 d PDU B 2
H2S9 H 0.2865 0.9111 -0.5101 0.089 Uiso 0.440(9) 1 calc PR B 2
H2SX H 0.2583 0.8959 -0.4658 0.089 Uiso 0.440(9) 1 calc PR B 2
C2SB C 0.2029(7) 0.9422(9) -0.5508(6) 0.075(4) Uani 0.440(9) 1 d PDU B 2
H2SY H 0.1781 0.9570 -0.5322 0.090 Uiso 0.440(9) 1 calc PR B 2
H2SZ H 0.2136 1.0021 -0.5637 0.090 Uiso 0.440(9) 1 calc PR B 2
C2SC C 0.1765(7) 0.8769(11) -0.6014(7) 0.070(4) Uani 0.440(9) 1 d PDU B 2
H2SA H 0.1932 0.8810 -0.6297 0.084 Uiso 0.440(9) 1 calc PR B 2
H2SB H 0.1364 0.8885 -0.6236 0.084 Uiso 0.440(9) 1 calc PR B 2
C2SD C 0.1889(3) 0.7826(5) -0.5686(4) 0.062(4) Uani 0.440(9) 1 d PDU B 2
H2SC H 0.1638 0.7712 -0.5501 0.074 Uiso 0.440(9) 1 calc PR B 2
H2SD H 0.1854 0.7295 -0.5963 0.074 Uiso 0.440(9) 1 calc PR B 2
O1X O -0.0532(3) 0.5221(5) -0.5003(4) 0.115(4) Uani 0.50 1 d PRDU B -1
C1X C -0.0379(3) 0.5260(5) -0.5481(4) 0.103(6) Uani 0.50 1 d PRDU B -1
H1X1 H -0.0332 0.5925 -0.5580 0.124 Uiso 0.50 1 calc PR B -1
H1X2 H -0.0657 0.4943 -0.5847 0.124 Uiso 0.50 1 calc PR B -1
C2X C 0.0201(3) 0.4693(5) -0.5210(4) 0.127(6) Uani 0.50 1 d PRDU B -1
H2X1 H 0.0480 0.5020 -0.5299 0.153 Uiso 0.50 1 calc PR B -1
H2X2 H 0.0156 0.4029 -0.5357 0.153 Uiso 0.50 1 calc PR B -1
C3X C 0.0347(3) 0.4748(5) -0.4501(4) 0.101(5) Uani 0.50 1 d PRDU B -1
H3X1 H 0.0302 0.4125 -0.4342 0.121 Uiso 0.50 1 calc PR B -1
H3X2 H 0.0723 0.4995 -0.4254 0.121 Uiso 0.50 1 calc PR B -1
C4X C -0.0031(3) 0.5350(5) -0.4541(4) 0.066(3) Uani 0.50 1 d PRDU B -1
H4X1 H 0.0097 0.5997 -0.4574 0.079 Uiso 0.50 1 calc PR B -1
H4X2 H -0.0068 0.5324 -0.4162 0.079 Uiso 0.50 1 calc PR B -1

loop_
_atom_site_aniso_label
_atom_site_aniso_U_11
_atom_site_aniso_U_22
_atom_site_aniso_U_33
_atom_site_aniso_U_23
_atom_site_aniso_U_13
_atom_site_aniso_U_12
Nb1 0.01195(14) 0.01336(14) 0.01401(13) -0.00085(11) 0.00261(11) 0.00006(10)
Ag1 0.02020(14) 0.02449(14) 0.03283(15) 0.00076(11) 0.01274(12) 0.00486(10)
P1 0.0134(4) 0.0144(4) 0.0156(4) 0.0003(3) 0.0031(3) 0.0010(3)
O1 0.0135(11) 0.0145(11) 0.0172(11) -0.0016(9) 0.0037(9) 0.0006(8)
O2 0.0169(11) 0.0150(11) 0.0189(11) 0.0010(9) 0.0057(9) 0.0019(9)
O3 0.0134(11) 0.0165(11) 0.0174(11) -0.0001(9) 0.0043(9) 0.0003(8)
C16 0.0186(17) 0.0221(17) 0.0219(17) -0.0024(14) 0.0072(14) -0.0010(13)
N1 0.0149(13) 0.0157(13) 0.0159(13) -0.0030(10) 0.0039(11) -0.0003(10)
N4 0.0220(15) 0.0203(15) 0.0399(18) -0.0018(13) 0.0144(14) 0.0011(12)
C900 0.0135(15) 0.0188(16) 0.0141(14) 0.0001(12) 0.0041(12) 0.0018(12)
C21 0.0150(16) 0.0174(15) 0.0203(16) -0.0031(13) 0.0050(13) -0.0024(12)
N3 0.0133(13) 0.0150(13) 0.0169(13) 0.0001(10) 0.0031(11) -0.0002(10)
N2 0.0142(13) 0.0155(13) 0.0178(13) -0.0019(11) 0.0037(11) -0.0015(10)
C220 0.0195(16) 0.0134(15) 0.0211(16) -0.0022(12) 0.0099(13) -0.0048(12)
C52 0.0177(16) 0.0206(16) 0.0158(15) 0.0027(13) 0.0028(13) -0.0006(12)
C801 0.0150(15) 0.0174(16) 0.0161(15) -0.0008(12) 0.0015(12) -0.0009(12)
C911 0.0183(16) 0.0217(16) 0.0157(15) -0.0050(13) 0.0062(13) 0.0001(12)
C32 0.0207(17) 0.0271(18) 0.0226(17) -0.0075(14) 0.0072(14) -0.0038(14)
C724 0.0228(18) 0.0253(18) 0.0312(19) 0.0074(15) 0.0094(16) -0.0019(14)
C36 0.0232(18) 0.0179(16) 0.0232(17) -0.0051(13) 0.0061(14) -0.0010(13)
C701 0.0158(16) 0.0182(15) 0.0143(15) -0.0003(12) 0.0025(12) -0.0003(12)
C51 0.0137(15) 0.0212(16) 0.0143(15) 0.0019(13) 0.0012(12) 0.0008(12)
C901 0.0186(16) 0.0162(15) 0.0172(15) -0.0013(12) 0.0064(13) -0.0002(12)
C223 0.0298(19) 0.0180(17) 0.033(2) -0.0005(15) 0.0152(16) -0.0074(14)
C53 0.0243(18) 0.0313(19) 0.0159(16) 0.0020(14) 0.0047(14) -0.0055(14)
C55 0.0188(17) 0.038(2) 0.0218(18) 0.0000(15) 0.0062(15) 0.0046(15)
C31 0.0151(16) 0.0182(16) 0.0201(16) -0.0075(13) 0.0013(13) -0.0017(12)
C721 0.0129(15) 0.0190(16) 0.0210(16) 0.0000(13) 0.0042(13) -0.0021(12)
C35 0.029(2) 0.0166(17) 0.036(2) -0.0057(15) 0.0067(16) 0.0014(14)
C22 0.0188(16) 0.0155(16) 0.0264(17) -0.0008(13) 0.0094(14) -0.0014(12)
C821 0.0205(17) 0.0210(17) 0.0177(15) 0.0029(13) 0.0032(13) 0.0044(13)
C15 0.0215(18) 0.0284(19) 0.0338(19) -0.0039(16) 0.0139(15) -0.0008(14)
C926 0.0234(17) 0.0166(16) 0.0220(16) 0.0007(13) 0.0100(14) -0.0001(13)
C13 0.0268(18) 0.0208(17) 0.0219(17) -0.0039(14) 0.0108(14) -0.0051(14)
C924 0.0226(19) 0.0219(18) 0.041(2) 0.0028(16) 0.0122(16) 0.0050(14)
C711 0.0198(16) 0.0174(16) 0.0199(16) 0.0060(13) 0.0078(14) 0.0039(12)
C722 0.0244(19) 0.0196(17) 0.042(2) -0.0084(16) 0.0137(17) -0.0053(14)
C42 0.0217(18) 0.0230(17) 0.0178(16) -0.0044(14) 0.0026(14) -0.0029(13)
C800 0.0155(15) 0.0145(15) 0.0180(15) 0.0004(12) 0.0047(12) -0.0026(12)
C62 0.0218(17) 0.0217(17) 0.0218(17) 0.0057(14) 0.0048(14) -0.0008(13)
C222 0.0238(18) 0.0185(17) 0.0313(19) -0.0039(14) 0.0109(15) -0.0047(13)
C816 0.0164(17) 0.0277(18) 0.0229(17) 0.0007(14) 0.0000(14) -0.0012(14)
C61 0.0156(16) 0.0155(16) 0.0216(16) 0.0025(13) 0.0039(13) 0.0001(12)
C56 0.0201(17) 0.0253(18) 0.0217(17) -0.0040(14) 0.0051(14) 0.0021(13)
C916 0.0253(18) 0.0189(16) 0.0281(18) -0.0048(14) 0.0118(15) -0.0008(13)
C725 0.0205(17) 0.0230(17) 0.0238(17) 0.0043(14) 0.0087(14) 0.0009(13)
C221 0.0245(19) 0.0218(18) 0.037(2) 0.0018(16) 0.0078(16) -0.0005(14)
C14 0.0307(19) 0.0281(19) 0.0295(18) -0.0094(15) 0.0191(16) -0.0044(15)
C700 0.0126(15) 0.0154(15) 0.0164(15) -0.0004(12) 0.0021(12) 0.0010(11)
C41 0.0246(17) 0.0192(16) 0.0156(15) -0.0036(13) 0.0059(13) -0.0014(13)
C925 0.0247(18) 0.0211(18) 0.0264(18) 0.0038(14) 0.0078(15) 0.0031(14)
C812 0.0199(17) 0.0234(18) 0.0271(18) -0.0027(15) 0.0039(15) 0.0007(13)
C12 0.0190(16) 0.0136(15) 0.0232(16) -0.0043(13) 0.0075(13) -0.0033(12)
C921 0.0185(16) 0.0118(15) 0.0235(16) -0.0025(13) 0.0071(13) -0.0014(12)
C915 0.036(2) 0.0240(19) 0.035(2) -0.0138(16) 0.0174(17) -0.0083(15)
C712 0.0282(19) 0.0263(19) 0.0227(17) 0.0025(14) 0.0090(15) 0.0060(15)
C54 0.0131(17) 0.046(2) 0.0201(17) 0.0022(16) 0.0038(14) 0.0006(15)
C726 0.0194(17) 0.0216(17) 0.0259(18) 0.0000(14) 0.0086(14) -0.0040(13)
C824 0.047(3) 0.053(3) 0.0228(19) 0.0153(18) 0.0161(18) 0.018(2)
C912 0.0259(18) 0.0233(18) 0.0201(17) -0.0047(14) 0.0072(14) -0.0034(14)
C822 0.0242(18) 0.033(2) 0.0216(17) 0.0099(15) 0.0067(15) 0.0037(15)
C811 0.0161(16) 0.0224(17) 0.0166(16) -0.0018(13) 0.0020(13) -0.0010(13)
C423 0.032(2) 0.0240(18) 0.029(2) -0.0068(15) 0.0061(16) -0.0032(15)
C825 0.039(2) 0.044(2) 0.0186(18) 0.0022(17) 0.0029(17) 0.0117(18)
C815 0.0202(19) 0.042(2) 0.0276(19) 0.0019(17) 0.0047(16) -0.0085(16)
C826 0.0242(19) 0.033(2) 0.0199(17) -0.0001(15) 0.0008(15) 0.0013(15)
C913 0.0244(19) 0.035(2) 0.0200(18) -0.0020(16) 0.0006(15) -0.0053(15)
C922 0.0249(18) 0.0218(17) 0.0236(17) -0.0040(14) 0.0095(15) 0.0000(14)
C623 0.050(3) 0.035(2) 0.0241(19) 0.0056(17) 0.0141(18) 0.0148(19)
C422 0.022(2) 0.052(3) 0.032(2) -0.0125(19) 0.0080(17) -0.0147(18)
C33 0.0242(19) 0.032(2) 0.030(2) -0.0143(16) 0.0091(16) 0.0026(15)
C34 0.025(2) 0.0230(19) 0.044(2) -0.0093(17) 0.0074(17) 0.0046(15)
C531 0.0234(19) 0.040(2) 0.028(2) -0.0047(17) 0.0048(16) -0.0144(16)
C131 0.041(2) 0.033(2) 0.0207(17) 0.0005(16) 0.0130(16) -0.0004(17)
C723 0.0255(19) 0.0165(17) 0.047(2) 0.0068(16) 0.0126(18) -0.0017(14)
C622 0.030(2) 0.032(2) 0.0224(18) 0.0042(16) 0.0028(15) -0.0055(16)
C716 0.0240(18) 0.0274(19) 0.033(2) 0.0067(16) 0.0121(16) 0.0027(15)
C814 0.0125(17) 0.053(2) 0.031(2) -0.0114(18) 0.0051(15) -0.0045(16)
C5 0.025(2) 0.027(2) 0.049(2) -0.0057(18) 0.0149(18) -0.0014(15)
C3 0.035(2) 0.051(3) 0.065(3) -0.012(2) 0.030(2) 0.005(2)
C621 0.029(2) 0.038(2) 0.028(2) 0.0111(17) 0.0058(17) -0.0075(17)
C551 0.024(2) 0.061(3) 0.038(2) -0.006(2) 0.0109(18) 0.0152(19)
C923 0.0277(19) 0.0236(19) 0.038(2) -0.0071(16) 0.0166(17) 0.0043(15)
C914 0.028(2) 0.039(2) 0.0242(19) -0.0122(17) 0.0056(16) -0.0125(16)
C715 0.026(2) 0.041(2) 0.045(2) 0.0082(19) 0.0186(18) 0.0063(17)
C823 0.035(2) 0.046(2) 0.035(2) 0.0190(19) 0.0178(18) 0.0076(18)
C713 0.047(2) 0.034(2) 0.0226(18) 0.0019(16) 0.0152(17) 0.0139(18)
C813 0.0203(18) 0.032(2) 0.034(2) -0.0071(16) 0.0025(16) 0.0062(15)
C4 0.035(2) 0.033(2) 0.049(3) -0.0118(19) 0.0196(19) -0.0025(18)
C714 0.041(2) 0.051(3) 0.039(2) 0.0130(19) 0.027(2) 0.019(2)
C151 0.030(2) 0.055(3) 0.046(2) -0.008(2) 0.0215(19) 0.0029(19)
C421 0.043(2) 0.035(2) 0.0236(19) -0.0062(17) -0.0035(17) 0.0033(18)
C331 0.039(2) 0.049(3) 0.050(3) -0.013(2) 0.022(2) 0.006(2)
C351 0.048(3) 0.024(2) 0.061(3) 0.004(2) 0.021(2) 0.0044(19)
C1 0.026(2) 0.036(2) 0.040(2) 0.0033(18) 0.0104(17) 0.0021(16)
C2 0.024(2) 0.063(3) 0.057(3) -0.004(2) 0.014(2) 0.009(2)
O1S1 0.081(4) 0.072(4) 0.083(5) 0.007(3) 0.007(3) -0.006(3)
C1S1 0.215(9) 0.068(5) 0.059(5) 0.020(4) 0.081(6) 0.050(6)
C1S2 0.116(7) 0.167(11) 0.169(10) 0.120(8) 0.094(7) 0.074(7)
C1S3 0.114(8) 0.112(9) 0.076(7) 0.025(6) 0.011(6) -0.071(7)
C1S4 0.110(8) 0.049(5) 0.156(11) 0.025(6) 0.015(7) 0.024(5)
O1SA 0.163(17) 0.072(10) 0.102(12) 0.019(9) 0.024(11) 0.060(11)
C1SA 0.130(12) 0.120(15) 0.097(12) 0.038(11) 0.082(10) 0.029(11)
C1SB 0.158(15) 0.153(18) 0.113(15) -0.015(13) 0.079(13) 0.028(14)
C1SC 0.163(13) 0.071(13) 0.099(14) 0.011(10) 0.067(11) 0.034(12)
C1SD 0.145(16) 0.094(16) 0.130(17) -0.015(13) 0.008(13) 0.051(13)
O2S1 0.035(3) 0.082(5) 0.048(4) 0.018(3) 0.005(3) -0.013(3)
C2S1 0.030(4) 0.072(6) 0.065(6) 0.022(5) 0.009(4) -0.012(4)
C2S2 0.035(4) 0.058(6) 0.053(7) 0.004(5) 0.022(4) -0.011(4)
C2S3 0.076(7) 0.042(5) 0.058(7) -0.006(5) 0.021(6) -0.017(5)
C2S4 0.080(7) 0.036(6) 0.030(6) -0.002(5) -0.006(5) 0.005(6)
O2SA 0.060(6) 0.078(7) 0.062(6) -0.016(5) 0.002(5) 0.009(5)
C2SA 0.084(9) 0.089(10) 0.035(7) -0.023(9) 0.012(6) -0.035(8)
C2SB 0.110(10) 0.057(6) 0.072(8) -0.002(6) 0.054(7) -0.005(6)
C2SC 0.064(9) 0.079(9) 0.053(8) 0.000(6) 0.013(6) -0.002(7)
C2SD 0.045(7) 0.072(7) 0.054(8) 0.001(6) 0.008(6) -0.019(6)
O1X 0.094(6) 0.078(6) 0.189(10) -0.023(7) 0.077(6) -0.005(5)
C1X 0.093(11) 0.091(13) 0.112(7) -0.065(9) 0.034(7) -0.025(9)
C2X 0.155(13) 0.089(14) 0.191(13) 0.016(11) 0.125(12) 0.008(10)
C3X 0.076(8) 0.084(12) 0.182(11) 0.048(11) 0.092(8) 0.022(8)
C4X 0.070(6) 0.031(6) 0.120(8) 0.005(6) 0.064(6) 0.000(5)

loop_
_atom_type_symbol
_atom_type_description
_atom_type_scat_dispersion_real
_atom_type_scat_dispersion_imag
_atom_type_scat_source
C C 0.0033 0.0016 'International Tables Vol C Tables 4.2.6.8 and 6.1.1.4'
H H 0.0000 0.0000 'International Tables Vol C Tables 4.2.6.8 and 6.1.1.4'
N N 0.0061 0.0033 'International Tables Vol C Tables 4.2.6.8 and 6.1.1.4'
O O 0.0106 0.0060 'International Tables Vol C Tables 4.2.6.8 and 6.1.1.4'
P P 0.1023 0.0942 'International Tables Vol C Tables 4.2.6.8 and 6.1.1.4'
Nb Nb -2.0727 0.6215 'International Tables Vol C Tables 4.2.6.8 and 6.1.1.4'
Ag Ag -0.8971 1.1015 'International Tables Vol C Tables 4.2.6.8 and 6.1.1.4'

loop_
_geom_angle_atom_site_label_1
_geom_angle_atom_site_label_2
_geom_angle_atom_site_label_3
_geom_angle
N2 Nb1 N3 97.98(10)
N2 Nb1 N1 95.78(10)
N3 Nb1 N1 97.34(10)
N2 Nb1 O1 88.72(9)
N3 Nb1 O1 92.58(9)
N1 Nb1 O1 168.42(9)
N2 Nb1 O2 168.97(9)
N3 Nb1 O2 87.13(9)
N1 Nb1 O2 93.24(9)
O1 Nb1 O2 81.26(8)
N2 Nb1 O3 93.01(9)
N3 Nb1 O3 167.30(9)
N1 Nb1 O3 87.82(9)
O1 Nb1 O3 81.28(8)
O2 Nb1 O3 80.98(8)
N4 Ag1 P1 169.13(8)
C800 P1 C900 97.44(14)
C800 P1 C700 99.17(14)
C900 P1 C700 101.53(13)
C800 P1 Ag1 122.23(10)
C900 P1 Ag1 117.19(10)
C700 P1 Ag1 115.52(10)
C900 O1 Nb1 127.63(18)
C700 O2 Nb1 131.42(19)
C800 O3 Nb1 131.53(19)
C15 C16 C220 120.6(3)
C31 N1 C41 111.4(2)
C31 N1 Nb1 122.17(19)
C41 N1 Nb1 126.19(19)
C1 N4 C5 116.6(3)
C1 N4 Ag1 125.4(3)
C5 N4 Ag1 118.0(2)
O1 C900 C901 125.4(3)
O1 C900 P1 114.4(2)
C901 C900 P1 120.2(2)
N2 C21 C22 120.5(3)
C51 N3 C61 111.4(2)
C51 N3 Nb1 120.87(19)
C61 N3 Nb1 127.33(19)
C220 N2 C21 110.8(2)
C220 N2 Nb1 121.45(19)
C21 N2 Nb1 127.4(2)
C12 C220 C16 119.5(3)
C12 C220 N2 120.2(3)
C16 C220 N2 120.3(3)
C53 C52 C51 121.4(3)
C800 C801 C811 120.8(3)
C800 C801 C821 121.6(3)
C811 C801 C821 117.6(3)
C912 C911 C916 117.4(3)
C912 C911 C901 122.2(3)
C916 C911 C901 120.4(3)
C31 C32 C33 120.8(3)
C723 C724 C725 120.6(3)
C35 C36 C31 121.4(3)
C700 C701 C721 122.5(3)
C700 C701 C711 123.2(3)
C721 C701 C711 114.1(3)
C52 C51 C56 119.0(3)
C52 C51 N3 120.6(3)
C56 C51 N3 120.3(3)
C900 C901 C911 123.5(3)
C900 C901 C921 118.8(3)
C911 C901 C921 117.4(3)
C52 C53 C54 118.4(3)
C52 C53 C531 120.5(3)
C54 C53 C531 121.1(3)
C56 C55 C54 118.8(3)
C56 C55 C551 120.5(3)
C54 C55 C551 120.7(3)
C32 C31 C36 119.0(3)
C32 C31 N1 121.1(3)
C36 C31 N1 119.9(3)
C726 C721 C725 117.2(3)
C726 C721 C701 123.0(3)
C725 C721 C701 119.8(3)
C34 C35 C36 118.2(4)
C34 C35 C351 121.8(3)
C36 C35 C351 120.0(3)
C221 C22 C223 110.8(3)
C221 C22 C222 109.6(3)
C223 C22 C222 106.3(3)
C221 C22 C21 110.6(3)
C223 C22 C21 113.8(3)
C222 C22 C21 105.4(3)
C822 C821 C826 117.5(3)
C822 C821 C801 121.6(3)
C826 C821 C801 120.9(3)
C16 C15 C14 119.1(3)
C16 C15 C151 120.0(3)
C14 C15 C151 120.8(3)
C925 C926 C921 121.1(3)
C14 C13 C12 119.0(3)
C14 C13 C131 121.9(3)
C12 C13 C131 119.1(3)
C923 C924 C925 119.7(3)
C716 C711 C712 117.6(3)
C716 C711 C701 121.1(3)
C712 C711 C701 120.6(3)
C723 C722 C726 120.8(3)
C422 C42 C423 110.4(3)
C422 C42 C421 109.4(3)
C423 C42 C421 107.4(3)
C422 C42 C41 109.8(3)
C423 C42 C41 114.2(3)
C421 C42 C41 105.4(3)
O3 C800 C801 125.2(3)
O3 C800 P1 112.6(2)
C801 C800 P1 121.6(2)
C623 C62 C621 110.6(3)
C623 C62 C622 110.4(3)
C621 C62 C622 106.5(3)
C623 C62 C61 110.3(3)
C621 C62 C61 105.5(3)
C622 C62 C61 113.4(3)
C815 C816 C811 121.7(3)
N3 C61 C62 118.7(3)
C55 C56 C51 120.8(3)
C915 C916 C911 121.1(3)
C724 C725 C721 121.0(3)
C13 C14 C15 121.3(3)
O2 C700 C701 124.5(3)
O2 C700 P1 113.7(2)
C701 C700 P1 121.5(2)
N1 C41 C42 118.4(3)
C924 C925 C926 119.7(3)
C813 C812 C811 121.2(3)
C220 C12 C13 120.6(3)
C922 C921 C926 118.3(3)
C922 C921 C901 122.5(3)
C926 C921 C901 119.2(3)
C914 C915 C916 120.3(3)
C713 C712 C711 120.5(3)
C53 C54 C55 121.5(3)
C722 C726 C721 121.0(3)
C825 C824 C823 119.9(4)
C913 C912 C911 121.3(3)
C821 C822 C823 121.3(3)
C816 C811 C812 116.8(3)
C816 C811 C801 120.9(3)
C812 C811 C801 122.4(3)
C824 C825 C826 120.0(4)
C814 C815 C816 120.4(4)
C825 C826 C821 121.5(4)
C912 C913 C914 120.5(3)
C923 C922 C921 120.0(3)
C34 C33 C32 118.7(3)
C34 C33 C331 121.3(3)
C32 C33 C331 120.0(4)
C33 C34 C35 121.9(3)
C724 C723 C722 119.4(3)
C715 C716 C711 121.4(4)
C815 C814 C813 119.4(3)
N4 C5 C4 123.9(4)
C4 C3 C2 119.7(4)
C924 C923 C922 121.1(3)
C915 C914 C913 119.4(3)
C716 C715 C714 120.0(4)
C824 C823 C822 119.9(4)
C714 C713 C712 120.7(4)
C814 C813 C812 120.5(3)
C3 C4 C5 118.2(4)
C713 C714 C715 119.8(4)
N4 C1 C2 123.6(4)
C3 C2 C1 118.0(4)
C1S4 O1S1 C1S1 98.0(9)
O1S1 C1S1 C1S2 111.6(7)
C1S3 C1S2 C1S1 102.9(7)
C1S2 C1S3 C1S4 102.3(8)
O1S1 C1S4 C1S3 106.4(7)
C1SD O1SA C1SA 99.6(17)
O1SA C1SA C1SB 111.1(15)
C1SC C1SB C1SA 109.7(14)
C1SB C1SC C1SD 96.3(13)
O1SA C1SD C1SC 117.1(16)
C2S4 O2S1 C2S1 112.3(7)
O2S1 C2S1 C2S2 105.7(7)
C2S1 C2S2 C2S3 100.2(8)
C2S4 C2S3 C2S2 99.8(7)
O2S1 C2S4 C2S3 105.7(8)
C2SA O2SA C2SD 107.2(11)
O2SA C2SA C2SB 108.4(11)
C2SC C2SB C2SA 103.2(10)
C2SB C2SC C2SD 100.5(10)
O2SA C2SD C2SC 103.6(9)
C4X O1X C1X 98.4
O1X C1X C2X 103.0
C1X C2X C3X 98.6
C4X C3X C2X 98.3
C3X C4X O1X 116.1

loop_
_geom_bond_atom_site_label_1
_geom_bond_atom_site_label_2
_geom_bond_distance
Nb1 N2 2.021(3)
Nb1 N3 2.034(2)
Nb1 N1 2.034(2)
Nb1 O1 2.097(2)
Nb1 O2 2.099(2)
Nb1 O3 2.111(2)
Ag1 N4 2.162(3)
Ag1 P1 2.3678(9)
P1 C800 1.847(3)
P1 C900 1.852(3)
P1 C700 1.854(3)
O1 C900 1.326(3)
O2 C700 1.322(4)
O3 C800 1.321(4)
C16 C15 1.389(5)
C16 C220 1.400(4)
N1 C31 1.440(4)
N1 C41 1.492(4)
N4 C1 1.333(4)
N4 C5 1.340(5)
C900 C901 1.377(4)
C21 N2 1.492(4)
C21 C22 1.541(4)
N3 C51 1.441(4)
N3 C61 1.486(4)
N2 C220 1.441(4)
C220 C12 1.395(4)
C52 C53 1.388(4)
C52 C51 1.389(4)
C801 C800 1.370(4)
C801 C811 1.477(4)
C801 C821 1.492(4)
C911 C912 1.399(4)
C911 C916 1.405(4)
C911 C901 1.487(4)
C32 C31 1.387(5)
C32 C33 1.399(5)
C724 C723 1.373(5)
C724 C725 1.389(4)
C36 C35 1.393(4)
C36 C31 1.394(5)
C701 C700 1.362(4)
C701 C721 1.487(4)
C701 C711 1.490(4)
C51 C56 1.397(4)
C901 C921 1.491(4)
C223 C22 1.534(5)
C53 C54 1.393(5)
C53 C531 1.511(5)
C55 C56 1.387(4)
C55 C54 1.395(5)
C55 C551 1.511(5)
C721 C726 1.392(4)
C721 C725 1.412(4)
C35 C34 1.388(5)
C35 C351 1.513(5)
C22 C221 1.531(4)
C22 C222 1.539(4)
C821 C822 1.385(5)
C821 C826 1.402(4)
C15 C14 1.401(5)
C15 C151 1.510(5)
C926 C925 1.390(4)
C926 C921 1.401(4)
C13 C14 1.387(5)
C13 C12 1.400(4)
C13 C131 1.519(5)
C924 C923 1.374(5)
C924 C925 1.386(5)
C711 C716 1.398(5)
C711 C712 1.401(5)
C722 C723 1.378(5)
C722 C726 1.393(5)
C42 C422 1.525(5)
C42 C423 1.536(5)
C42 C421 1.540(5)
C42 C41 1.539(4)
C62 C623 1.508(5)
C62 C621 1.528(5)
C62 C622 1.537(5)
C62 C61 1.548(4)
C816 C815 1.382(5)
C816 C811 1.401(5)
C916 C915 1.387(5)
C812 C813 1.385(5)
C812 C811 1.407(4)
C921 C922 1.397(4)
C915 C914 1.384(5)
C712 C713 1.400(5)
C824 C825 1.374(6)
C824 C823 1.384(5)
C912 C913 1.383(4)
C822 C823 1.390(5)
C825 C826 1.378(5)
C815 C814 1.378(5)
C913 C914 1.384(5)
C922 C923 1.390(4)
C33 C34 1.386(5)
C33 C331 1.503(5)
C716 C715 1.384(5)
C814 C813 1.381(5)
C5 C4 1.378(5)
C3 C4 1.363(5)
C3 C2 1.382(6)
C715 C714 1.389(6)
C713 C714 1.362(5)
C1 C2 1.384(5)
O1S1 C1S4 1.338(11)
O1S1 C1S1 1.427(11)
C1S1 C1S2 1.524(12)
C1S2 C1S3 1.370(11)
C1S3 C1S4 1.614(12)
O1SA C1SD 1.396(17)
O1SA C1SA 1.409(16)
C1SA C1SB 1.547(16)
C1SB C1SC 1.41(2)
C1SC C1SD 1.569(17)
O2S1 C2S4 1.366(12)
O2S1 C2S1 1.387(9)
C2S1 C2S2 1.493(12)
C2S2 C2S3 1.548(16)
C2S3 C2S4 1.500(13)
O2SA C2SA 1.373(13)
O2SA C2SD 1.445(11)
C2SA C2SB 1.516(17)
C2SB C2SC 1.46(2)
C2SC C2SD 1.513(16)
O1X C4X 1.3439
O1X C1X 1.4197
C1X C2X 1.6179
C2X C3X 1.6226
C3X C4X 1.2983
